data_2233785
loop_
_publ_author_name
'Jourdain, Isabelle'
'Knorr, Michael'
'Koller, Stephan G.'
'Strohmann, Carsten'

_publ_section_title
;
 [\m-Bis(diphenylphosphanyl)methane]tricarbonyl(\m-<i>p</i>-toluenesulfonylmethyl
 isocyanato)(triphenylphosphane)ironplatinum(<i>Fe</i>---<i>Pt</i>)
;
_journal_coeditor_code FI2121
_journal_issue 3
_journal_name_full 'Acta Crystallographica Section E'
_journal_page_first m331
_journal_page_last m332
_journal_paper_doi 10.1107/S1600536812004023
_journal_volume 68
_journal_year 2012
_chemical_formula_iupac '[Fe Pt (C9 H9 N O2 S) (C18 H15 P) (C25 H22 P2) (C O)3]'
_chemical_formula_moiety 'C55 H46 Fe N O5 P3 Pt S'
_chemical_formula_sum 'C55 H46 Fe N O5 P3 Pt S'
_chemical_formula_weight 1176.84
_chemical_name_systematic
;
[\m-Bis(diphenylphosphanyl)methane]tricarbonyl(\m-<i>p</i>-
toluenesulfonylmethyl
isocyanato)(triphenylphosphane)ironplatinum(<i>Fe</i>---<i>Pt</i>)
;
_space_group_IT_number 14
_symmetry_cell_setting monoclinic
_symmetry_space_group_name_Hall '-P 2yn'
_symmetry_space_group_name_H-M 'P 1 21/n 1'
_atom_sites_solution_hydrogens geom
_atom_sites_solution_primary direct
_atom_sites_solution_secondary difmap
_audit_creation_method SHELXL97
_cell_angle_alpha 90.00
_cell_angle_beta 96.50(3)
_cell_angle_gamma 90.00
_cell_formula_units_Z 4
_cell_length_a 14.360(4)
_cell_length_b 18.855(6)
_cell_length_c 17.919(5)
_cell_measurement_reflns_used 47431
_cell_measurement_temperature 173(2)
_cell_measurement_theta_max 28.28
_cell_measurement_theta_min 2.16
_cell_volume 4821(2)
_computing_cell_refinement 'CELL in IPDS (Stoe & Cie, 1999)'
_computing_data_collection 'EXPOSE in IPDS (Stoe & Cie, 1999)'
_computing_data_reduction 'INTEGRATE in IPDS (Stoe & Cie, 1999)'
_computing_molecular_graphics 'ORTEP-3 (Farrugia, 1999)'
_computing_publication_material 'WinGX (Farrugia, 1999)'
_computing_structure_refinement 'SHELXL97 (Sheldrick, 2008)'
_computing_structure_solution 'SHELXS97 (Sheldrick, 2008)'
_diffrn_ambient_temperature 173(2)
_diffrn_measured_fraction_theta_full 0.986
_diffrn_measured_fraction_theta_max 0.986
_diffrn_measurement_device_type 'Stoe IPDS'
_diffrn_measurement_method \f
_diffrn_radiation_monochromator graphite
_diffrn_radiation_source 'fine-focus sealed tube'
_diffrn_radiation_type MoK\a
_diffrn_radiation_wavelength 0.71073
_diffrn_reflns_av_R_equivalents 0.0519
_diffrn_reflns_av_sigmaI/netI 0.0443
_diffrn_reflns_limit_h_max 17
_diffrn_reflns_limit_h_min -17
_diffrn_reflns_limit_k_max 23
_diffrn_reflns_limit_k_min -23
_diffrn_reflns_limit_l_max 21
_diffrn_reflns_limit_l_min -21
_diffrn_reflns_number 38854
_diffrn_reflns_theta_full 26.00
_diffrn_reflns_theta_max 26.00
_diffrn_reflns_theta_min 2.16
_exptl_absorpt_coefficient_mu 3.394
_exptl_absorpt_correction_T_max 0.5501
_exptl_absorpt_correction_T_min 0.3438
_exptl_absorpt_correction_type numerical
_exptl_absorpt_process_details '(FACEIT in IPDS; Stoe & Cie, 1999)'
_exptl_crystal_colour yellow-orange
_exptl_crystal_density_diffrn 1.622
_exptl_crystal_density_method 'not measured'
_exptl_crystal_description needle
_exptl_crystal_F_000 2352
_exptl_crystal_size_max 0.40
_exptl_crystal_size_mid 0.20
_exptl_crystal_size_min 0.20
_refine_diff_density_max 1.260
_refine_diff_density_min -1.365
_refine_ls_extinction_method none
_refine_ls_goodness_of_fit_ref 1.008
_refine_ls_hydrogen_treatment constr
_refine_ls_matrix_type full
_refine_ls_number_parameters 605
_refine_ls_number_reflns 9346
_refine_ls_number_restraints 0
_refine_ls_restrained_S_all 1.008
_refine_ls_R_factor_all 0.0521
_refine_ls_R_factor_gt 0.0385
_refine_ls_shift/su_max 0.002
_refine_ls_shift/su_mean 0.000
_refine_ls_structure_factor_coef Fsqd
_refine_ls_weighting_details 'calc w = 1/[\s^2^(Fo^2^)+(0.0547P)^2^+0.0000P] where P=(Fo^2^+2Fc^2^)/3'
_refine_ls_weighting_scheme calc
_refine_ls_wR_factor_gt 0.0862
_refine_ls_wR_factor_ref 0.0902
_reflns_number_gt 7344
_reflns_number_total 9346
_reflns_threshold_expression I>2\s(I)
_cod_data_source_file fi2121.cif
_cod_data_source_block I
_cod_original_cell_volume 4820(2)
_cod_original_sg_symbol_H-M 'P 21/n'
_cod_database_code 2233785
_cod_database_fobs_code 2233785

loop_
_symmetry_equiv_pos_as_xyz
'x, y, z'
'-x+1/2, y+1/2, -z+1/2'
'-x, -y, -z'
'x-1/2, -y-1/2, z-1/2'

loop_
_atom_site_type_symbol
_atom_site_label
_atom_site_fract_x
_atom_site_fract_y
_atom_site_fract_z
_atom_site_U_iso_or_equiv
_atom_site_adp_type
_atom_site_calc_flag
_atom_site_refinement_flags
_atom_site_occupancy
_atom_site_symmetry_multiplicity
C C1 0.5805(4) 0.3172(3) 0.6668(3) 0.0320(12) Uani d . 1 1
C C2 0.5076(4) 0.2169(3) 0.5794(3) 0.0326(12) Uani d . 1 1
C C3 0.4134(3) 0.1848(2) 0.6959(3) 0.0274(11) Uani d . 1 1
C C4 0.4066(3) 0.3216(2) 0.6688(3) 0.0286(11) Uani d . 1 1
C C5 0.3800(4) 0.3612(3) 0.5460(3) 0.0322(12) Uani d . 1 1
H H5A 0.3650 0.3136 0.5244 0.039 Uiso calc R 1 1
H H5B 0.4468 0.3710 0.5415 0.039 Uiso calc R 1 1
C C6 0.3237(3) 0.5044(2) 0.5453(3) 0.0278(11) Uani d . 1 1
C C7 0.2672(4) 0.5181(3) 0.6014(3) 0.0335(12) Uani d . 1 1
H H7 0.2242 0.4833 0.6148 0.040 Uiso calc R 1 1
C C8 0.2741(4) 0.5826(3) 0.6376(3) 0.0384(13) Uani d . 1 1
H H8 0.2362 0.5919 0.6766 0.046 Uiso calc R 1 1
C C9 0.3357(4) 0.6341(3) 0.6176(4) 0.0417(14) Uani d . 1 1
C C10 0.3926(4) 0.6188(3) 0.5623(4) 0.0478(16) Uani d . 1 1
H H10 0.4360 0.6535 0.5492 0.057 Uiso calc R 1 1
C C11 0.3874(4) 0.5545(3) 0.5262(4) 0.0371(13) Uani d . 1 1
H H11 0.4271 0.5444 0.4885 0.045 Uiso calc R 1 1
C C12 0.3380(5) 0.7052(3) 0.6543(4) 0.061(2) Uani d . 1 1
H H12A 0.2748 0.7179 0.6653 0.092 Uiso calc R 1 1
H H12B 0.3603 0.7407 0.6205 0.092 Uiso calc R 1 1
H H12C 0.3803 0.7038 0.7012 0.092 Uiso calc R 1 1
C C13 0.7264(3) 0.2207(2) 0.7703(3) 0.0258(10) Uani d . 1 1
C C14 0.7691(3) 0.2306(3) 0.8422(3) 0.0289(11) Uani d . 1 1
H H14 0.7373 0.2183 0.8841 0.035 Uiso calc R 1 1
C C15 0.8591(4) 0.2588(3) 0.8534(3) 0.0356(12) Uani d . 1 1
H H15 0.8894 0.2649 0.9030 0.043 Uiso calc R 1 1
C C16 0.9045(3) 0.2779(3) 0.7926(3) 0.0351(13) Uani d . 1 1
H H16 0.9654 0.2982 0.8004 0.042 Uiso calc R 1 1
C C17 0.8622(3) 0.2678(3) 0.7209(3) 0.0353(12) Uani d . 1 1
H H17 0.8940 0.2801 0.6790 0.042 Uiso calc R 1 1
C C18 0.7727(3) 0.2395(3) 0.7099(3) 0.0321(12) Uani d . 1 1
H H18 0.7429 0.2330 0.6603 0.038 Uiso calc R 1 1
C C19 0.6353(3) 0.0928(2) 0.7231(3) 0.0274(11) Uani d . 1 1
C C20 0.5854(4) 0.0593(3) 0.6636(3) 0.0348(12) Uani d . 1 1
H H20 0.5368 0.0838 0.6339 0.042 Uiso calc R 1 1
C C21 0.6056(5) -0.0103(3) 0.6465(4) 0.0500(16) Uani d . 1 1
H H21 0.5712 -0.0334 0.6050 0.060 Uiso calc R 1 1
C C22 0.6751(5) -0.0455(3) 0.6898(5) 0.0545(19) Uani d . 1 1
H H22 0.6884 -0.0935 0.6785 0.065 Uiso calc R 1 1
C C23 0.7252(5) -0.0133(3) 0.7485(4) 0.0550(18) Uani d . 1 1
H H23 0.7741 -0.0382 0.7775 0.066 Uiso calc R 1 1
C C24 0.7055(4) 0.0556(3) 0.7661(4) 0.0416(14) Uani d . 1 1
H H24 0.7401 0.0780 0.8080 0.050 Uiso calc R 1 1
C C25 0.5661(3) 0.1660(3) 0.8403(3) 0.0243(10) Uani d . 1 1
H H25A 0.6207 0.1538 0.8768 0.029 Uiso calc R 1 1
H H25B 0.5245 0.1240 0.8352 0.029 Uiso calc R 1 1
C C26 0.4384(3) 0.1922(3) 0.9461(3) 0.0258(10) Uani d . 1 1
C C27 0.4593(4) 0.1232(3) 0.9700(3) 0.0360(12) Uani d . 1 1
H H27 0.5104 0.0988 0.9524 0.043 Uiso calc R 1 1
C C28 0.4060(4) 0.0900(3) 1.0193(3) 0.0408(13) Uani d . 1 1
H H28 0.4195 0.0424 1.0342 0.049 Uiso calc R 1 1
C C29 0.3342(4) 0.1251(3) 1.0467(3) 0.0405(14) Uani d . 1 1
H H29 0.2989 0.1024 1.0815 0.049 Uiso calc R 1 1
C C30 0.3131(4) 0.1930(3) 1.0241(4) 0.0445(14) Uani d . 1 1
H H30 0.2624 0.2171 1.0427 0.053 Uiso calc R 1 1
C C31 0.3651(4) 0.2269(3) 0.9740(3) 0.0353(12) Uani d . 1 1
H H31 0.3502 0.2742 0.9588 0.042 Uiso calc R 1 1
C C32 0.5933(3) 0.2874(2) 0.9386(3) 0.0250(10) Uani d . 1 1
C C33 0.6381(4) 0.2575(3) 1.0035(3) 0.0308(11) Uani d . 1 1
H H33 0.6184 0.2126 1.0197 0.037 Uiso calc R 1 1
C C34 0.7103(4) 0.2922(3) 1.0446(3) 0.0391(13) Uani d . 1 1
H H34 0.7413 0.2708 1.0886 0.047 Uiso calc R 1 1
C C35 0.7381(4) 0.3582(3) 1.0219(4) 0.0435(14) Uani d . 1 1
H H35 0.7881 0.3824 1.0506 0.052 Uiso calc R 1 1
C C36 0.6935(4) 0.3892(3) 0.9578(4) 0.0417(14) Uani d . 1 1
H H36 0.7121 0.4348 0.9426 0.050 Uiso calc R 1 1
C C37 0.6217(4) 0.3534(3) 0.9161(3) 0.0325(12) Uani d . 1 1
H H37 0.5914 0.3743 0.8715 0.039 Uiso calc R 1 1
C C38 0.3223(3) 0.4062(2) 0.9132(3) 0.0265(10) Uani d . 1 1
C C39 0.3962(4) 0.4227(3) 0.9664(3) 0.0350(12) Uani d . 1 1
H H39 0.4563 0.4320 0.9513 0.042 Uiso calc R 1 1
C C40 0.3833(4) 0.4259(3) 1.0420(3) 0.0448(14) Uani d . 1 1
H H40 0.4340 0.4392 1.0780 0.054 Uiso calc R 1 1
C C41 0.2973(4) 0.4098(3) 1.0652(3) 0.0439(14) Uani d . 1 1
H H41 0.2893 0.4101 1.1171 0.053 Uiso calc R 1 1
C C42 0.2239(4) 0.3935(3) 1.0130(4) 0.0422(14) Uani d . 1 1
H H42 0.1642 0.3837 1.0287 0.051 Uiso calc R 1 1
C C43 0.2354(4) 0.3912(3) 0.9368(3) 0.0336(12) Uani d . 1 1
H H43 0.1839 0.3793 0.9010 0.040 Uiso calc R 1 1
C C44 0.4038(3) 0.4811(3) 0.7998(3) 0.0276(11) Uani d . 1 1
C C45 0.3826(4) 0.5437(3) 0.8353(3) 0.0345(12) Uani d . 1 1
H H45 0.3366 0.5439 0.8695 0.041 Uiso calc R 1 1
C C46 0.4280(4) 0.6050(3) 0.8210(4) 0.0449(15) Uani d . 1 1
H H46 0.4134 0.6476 0.8453 0.054 Uiso calc R 1 1
C C47 0.4946(4) 0.6057(3) 0.7718(4) 0.0496(17) Uani d . 1 1
H H47 0.5259 0.6487 0.7625 0.060 Uiso calc R 1 1
C C48 0.5162(4) 0.5447(3) 0.7362(3) 0.0402(14) Uani d . 1 1
H H48 0.5620 0.5450 0.7019 0.048 Uiso calc R 1 1
C C49 0.4711(3) 0.4836(3) 0.7506(3) 0.0345(12) Uani d . 1 1
H H49 0.4864 0.4413 0.7260 0.041 Uiso calc R 1 1
C C50 0.2270(3) 0.4062(3) 0.7653(3) 0.0260(10) Uani d . 1 1
C C51 0.1876(4) 0.3497(3) 0.7237(3) 0.0333(12) Uani d . 1 1
H H51 0.2232 0.3077 0.7195 0.040 Uiso calc R 1 1
C C52 0.0988(4) 0.3536(3) 0.6889(3) 0.0383(13) Uani d . 1 1
H H52 0.0728 0.3143 0.6606 0.046 Uiso calc R 1 1
C C53 0.0459(4) 0.4139(4) 0.6941(4) 0.0458(15) Uani d . 1 1
H H53 -0.0163 0.4163 0.6698 0.055 Uiso calc R 1 1
C C54 0.0837(4) 0.4700(3) 0.7342(4) 0.0439(15) Uani d . 1 1
H H54 0.0476 0.5118 0.7376 0.053 Uiso calc R 1 1
C C55 0.1739(3) 0.4670(3) 0.7702(3) 0.0342(12) Uani d . 1 1
H H55 0.1995 0.5066 0.7981 0.041 Uiso calc R 1 1
Fe Fe 0.50291(4) 0.24438(3) 0.67242(4) 0.02043(14) Uani d . 1 1
N N1 0.3652(3) 0.3610(2) 0.6259(2) 0.0242(9) Uani d . 1 1
O O1 0.6270(3) 0.3649(2) 0.6603(3) 0.0487(11) Uani d . 1 1
O O2 0.5088(3) 0.1990(2) 0.5180(2) 0.0533(12) Uani d . 1 1
O O3 0.3565(3) 0.1450(2) 0.7070(2) 0.0432(10) Uani d . 1 1
O O4 0.3496(3) 0.4347(2) 0.4249(2) 0.0422(9) Uani d . 1 1
O O5 0.2135(3) 0.40500(19) 0.4911(2) 0.0398(9) Uani d . 1 1
P P1 0.60807(8) 0.18336(6) 0.74887(7) 0.0215(2) Uani d . 1 1
P P2 0.50237(8) 0.23947(6) 0.87895(7) 0.0232(3) Uani d . 1 1
P P3 0.34487(8) 0.39739(6) 0.81580(7) 0.0232(3) Uani d . 1 1
Pt Pt 0.426732(12) 0.303384(9) 0.778673(10) 0.02230(6) Uani d . 1 1
S S 0.30918(9) 0.42593(6) 0.49380(7) 0.0290(3) Uani d . 1 1

loop_
_atom_site_aniso_label
_atom_site_aniso_U_11
_atom_site_aniso_U_22
_atom_site_aniso_U_33
_atom_site_aniso_U_12
_atom_site_aniso_U_13
_atom_site_aniso_U_23
C1 0.028(3) 0.031(3) 0.036(3) 0.010(2) 0.002(2) 0.000(2)
C2 0.033(3) 0.032(3) 0.033(3) 0.012(2) 0.005(2) 0.003(2)
C3 0.029(2) 0.022(2) 0.030(3) 0.003(2) -0.002(2) 0.000(2)
C4 0.026(2) 0.025(2) 0.036(3) -0.0054(19) 0.012(2) -0.007(2)
C5 0.034(3) 0.033(3) 0.030(3) 0.010(2) 0.005(2) -0.001(2)
C6 0.029(2) 0.024(2) 0.029(3) 0.0041(19) -0.003(2) 0.005(2)
C7 0.040(3) 0.027(3) 0.035(3) 0.003(2) 0.007(2) 0.004(2)
C8 0.048(3) 0.035(3) 0.031(3) 0.010(2) 0.004(3) -0.004(2)
C9 0.045(3) 0.032(3) 0.045(4) 0.002(2) -0.008(3) -0.006(3)
C10 0.040(3) 0.033(3) 0.071(5) -0.006(2) 0.011(3) -0.011(3)
C11 0.033(3) 0.031(3) 0.049(4) 0.002(2) 0.014(3) 0.000(2)
C12 0.071(5) 0.039(4) 0.069(5) -0.002(3) -0.015(4) -0.018(3)
C13 0.025(2) 0.025(2) 0.028(3) 0.0085(19) 0.004(2) 0.001(2)
C14 0.028(3) 0.033(3) 0.026(3) 0.004(2) 0.004(2) 0.002(2)
C15 0.028(3) 0.043(3) 0.034(3) 0.005(2) -0.004(2) 0.000(2)
C16 0.020(2) 0.032(3) 0.053(4) 0.003(2) 0.003(2) 0.006(2)
C17 0.024(2) 0.040(3) 0.043(4) 0.002(2) 0.007(2) 0.011(3)
C18 0.032(3) 0.035(3) 0.030(3) 0.003(2) 0.005(2) 0.007(2)
C19 0.032(3) 0.021(2) 0.030(3) 0.0021(19) 0.010(2) 0.003(2)
C20 0.041(3) 0.028(3) 0.039(3) 0.001(2) 0.015(2) -0.002(2)
C21 0.068(4) 0.031(3) 0.054(4) -0.006(3) 0.019(3) -0.006(3)
C22 0.069(4) 0.018(3) 0.082(6) 0.005(3) 0.037(4) 0.003(3)
C23 0.066(4) 0.037(3) 0.064(5) 0.024(3) 0.017(4) 0.013(3)
C24 0.052(3) 0.032(3) 0.041(4) 0.007(2) 0.008(3) 0.005(2)
C25 0.021(2) 0.029(2) 0.024(3) -0.0006(18) 0.0067(19) 0.004(2)
C26 0.028(2) 0.032(2) 0.018(2) -0.004(2) 0.0025(19) 0.004(2)
C27 0.041(3) 0.039(3) 0.028(3) -0.001(2) 0.006(2) 0.011(2)
C28 0.052(3) 0.040(3) 0.031(3) -0.010(3) 0.004(3) 0.007(2)
C29 0.044(3) 0.052(4) 0.028(3) -0.020(3) 0.012(2) 0.000(3)
C30 0.039(3) 0.058(4) 0.040(4) -0.004(3) 0.020(3) -0.007(3)
C31 0.042(3) 0.037(3) 0.028(3) 0.004(2) 0.014(2) 0.003(2)
C32 0.026(2) 0.027(2) 0.022(3) 0.0050(18) 0.0029(19) -0.0019(19)
C33 0.034(3) 0.032(3) 0.026(3) 0.001(2) 0.000(2) -0.003(2)
C34 0.041(3) 0.041(3) 0.033(3) 0.005(2) -0.003(2) -0.005(2)
C35 0.039(3) 0.045(3) 0.046(4) -0.007(3) 0.001(3) -0.014(3)
C36 0.043(3) 0.029(3) 0.055(4) -0.009(2) 0.013(3) -0.001(3)
C37 0.035(3) 0.030(3) 0.033(3) 0.003(2) 0.007(2) 0.004(2)
C38 0.032(3) 0.024(2) 0.024(3) 0.0026(19) 0.008(2) -0.003(2)
C39 0.035(3) 0.040(3) 0.030(3) 0.001(2) 0.007(2) 0.001(2)
C40 0.057(4) 0.046(3) 0.030(3) -0.006(3) 0.001(3) 0.000(3)
C41 0.064(4) 0.045(3) 0.025(3) 0.000(3) 0.016(3) 0.000(3)
C42 0.048(3) 0.042(3) 0.042(4) -0.006(3) 0.028(3) -0.006(3)
C43 0.033(3) 0.037(3) 0.031(3) -0.005(2) 0.008(2) -0.001(2)
C44 0.026(2) 0.027(2) 0.028(3) -0.0036(19) -0.003(2) 0.006(2)
C45 0.035(3) 0.032(3) 0.037(3) -0.002(2) 0.004(2) -0.005(2)
C46 0.057(4) 0.028(3) 0.048(4) -0.008(3) 0.000(3) -0.006(3)
C47 0.049(4) 0.043(3) 0.054(4) -0.021(3) -0.007(3) 0.010(3)
C48 0.035(3) 0.047(3) 0.040(4) -0.012(2) 0.007(2) 0.011(3)
C49 0.030(3) 0.036(3) 0.038(3) -0.002(2) 0.006(2) 0.003(2)
C50 0.028(2) 0.030(2) 0.022(3) 0.0033(19) 0.009(2) 0.005(2)
C51 0.033(3) 0.037(3) 0.031(3) -0.004(2) 0.009(2) -0.005(2)
C52 0.027(3) 0.051(3) 0.037(3) -0.006(2) 0.005(2) -0.008(3)
C53 0.029(3) 0.067(4) 0.040(4) 0.000(3) -0.001(2) 0.008(3)
C54 0.036(3) 0.040(3) 0.057(4) 0.013(2) 0.011(3) 0.008(3)
C55 0.033(3) 0.030(3) 0.041(3) 0.005(2) 0.008(2) 0.000(2)
Fe 0.0214(3) 0.0206(3) 0.0196(4) 0.0025(2) 0.0036(3) 0.0011(3)
N1 0.0178(18) 0.029(2) 0.027(2) 0.0020(16) 0.0059(16) -0.0072(18)
O1 0.037(2) 0.030(2) 0.080(3) -0.0058(17) 0.014(2) 0.010(2)
O2 0.065(3) 0.068(3) 0.026(2) 0.027(2) 0.004(2) -0.010(2)
O3 0.037(2) 0.040(2) 0.054(3) -0.0118(18) 0.0074(19) 0.0078(19)
O4 0.063(3) 0.039(2) 0.025(2) 0.0075(18) 0.0069(19) 0.0057(16)
O5 0.035(2) 0.036(2) 0.046(3) -0.0014(16) -0.0060(17) -0.0035(18)
P1 0.0228(6) 0.0216(6) 0.0203(6) 0.0023(4) 0.0038(5) 0.0015(5)
P2 0.0247(6) 0.0259(6) 0.0193(7) 0.0036(5) 0.0041(5) 0.0024(5)
P3 0.0234(6) 0.0238(6) 0.0230(7) 0.0032(5) 0.0056(5) 0.0005(5)
Pt 0.02377(10) 0.02391(10) 0.01969(10) 0.00530(7) 0.00456(6) 0.00226(8)
S 0.0368(7) 0.0261(6) 0.0231(7) 0.0014(5) -0.0014(5) 0.0024(5)

loop_
_atom_type_symbol
_atom_type_description
_atom_type_scat_dispersion_real
_atom_type_scat_dispersion_imag
_atom_type_scat_source
C C 0.0033 0.0016 'International Tables Vol C Tables 4.2.6.8 and 6.1.1.4'
H H 0.0000 0.0000 'International Tables Vol C Tables 4.2.6.8 and 6.1.1.4'
P P 0.1023 0.0942 'International Tables Vol C Tables 4.2.6.8 and 6.1.1.4'
Fe Fe 0.3463 0.8444 'International Tables Vol C Tables 4.2.6.8 and 6.1.1.4'
Pt Pt -1.7033 8.3905 'International Tables Vol C Tables 4.2.6.8 and 6.1.1.4'
O O 0.0106 0.0060 'International Tables Vol C Tables 4.2.6.8 and 6.1.1.4'
S S 0.1246 0.1234 'International Tables Vol C Tables 4.2.6.8 and 6.1.1.4'
N N 0.0061 0.0033 'International Tables Vol C Tables 4.2.6.8 and 6.1.1.4'

loop_
_geom_angle_atom_site_label_1
_geom_angle_atom_site_label_2
_geom_angle_atom_site_label_3
_geom_angle
_geom_angle_publ_flag
O1 C1 Fe 176.6(5) ?
O2 C2 Fe 178.7(5) ?
O3 C3 Fe 176.2(5) ?
N1 C4 Pt 139.4(4) yes
N1 C4 Fe 140.7(4) yes
Pt C4 Fe 79.6(2) yes
N1 C5 S 112.0(3) ?
N1 C5 H5A 109.2 ?
S C5 H5A 109.2 ?
N1 C5 H5B 109.2 ?
S C5 H5B 109.2 ?
H5A C5 H5B 107.9 ?
C11 C6 C7 120.7(5) ?
C11 C6 S 119.3(4) ?
C7 C6 S 119.8(4) ?
C8 C7 C6 119.3(5) ?
C8 C7 H7 120.3 ?
C6 C7 H7 120.3 ?
C7 C8 C9 120.7(6) ?
C7 C8 H8 119.6 ?
C9 C8 H8 119.6 ?
C10 C9 C8 119.0(5) ?
C10 C9 C12 121.1(6) ?
C8 C9 C12 119.9(6) ?
C11 C10 C9 121.1(6) ?
C11 C10 H10 119.5 ?
C9 C10 H10 119.5 ?
C10 C11 C6 119.1(5) ?
C10 C11 H11 120.4 ?
C6 C11 H11 120.4 ?
C9 C12 H12A 109.5 ?
C9 C12 H12B 109.5 ?
H12A C12 H12B 109.5 ?
C9 C12 H12C 109.5 ?
H12A C12 H12C 109.5 ?
H12B C12 H12C 109.5 ?
C14 C13 C18 119.8(5) ?
C14 C13 P1 123.4(4) ?
C18 C13 P1 116.8(4) ?
C13 C14 C15 119.7(5) ?
C13 C14 H14 120.2 ?
C15 C14 H14 120.2 ?
C16 C15 C14 120.0(5) ?
C16 C15 H15 120.0 ?
C14 C15 H15 120.0 ?
C17 C16 C15 120.3(5) ?
C17 C16 H16 119.8 ?
C15 C16 H16 119.8 ?
C16 C17 C18 119.5(5) ?
C16 C17 H17 120.2 ?
C18 C17 H17 120.2 ?
C13 C18 C17 120.6(5) ?
C13 C18 H18 119.7 ?
C17 C18 H18 119.7 ?
C20 C19 C24 118.8(5) ?
C20 C19 P1 121.4(4) ?
C24 C19 P1 119.7(4) ?
C19 C20 C21 120.4(6) ?
C19 C20 H20 119.8 ?
C21 C20 H20 119.8 ?
C22 C21 C20 119.5(6) ?
C22 C21 H21 120.2 ?
C20 C21 H21 120.2 ?
C23 C22 C21 121.0(6) ?
C23 C22 H22 119.5 ?
C21 C22 H22 119.5 ?
C22 C23 C24 120.0(6) ?
C22 C23 H23 120.0 ?
C24 C23 H23 120.0 ?
C23 C24 C19 120.4(6) ?
C23 C24 H24 119.8 ?
C19 C24 H24 119.8 ?
P1 C25 P2 115.4(3) ?
P1 C25 H25A 108.4 ?
P2 C25 H25A 108.4 ?
P1 C25 H25B 108.4 ?
P2 C25 H25B 108.4 ?
H25A C25 H25B 107.5 ?
C31 C26 C27 118.6(5) ?
C31 C26 P2 117.9(4) ?
C27 C26 P2 123.5(4) ?
C28 C27 C26 120.2(5) ?
C28 C27 H27 119.9 ?
C26 C27 H27 119.9 ?
C29 C28 C27 120.5(6) ?
C29 C28 H28 119.8 ?
C27 C28 H28 119.8 ?
C28 C29 C30 120.0(5) ?
C28 C29 H29 120.0 ?
C30 C29 H29 120.0 ?
C29 C30 C31 120.4(5) ?
C29 C30 H30 119.8 ?
C31 C30 H30 119.8 ?
C26 C31 C30 120.3(5) ?
C26 C31 H31 119.8 ?
C30 C31 H31 119.8 ?
C37 C32 C33 119.2(5) ?
C37 C32 P2 119.2(4) ?
C33 C32 P2 121.5(4) ?
C34 C33 C32 120.7(5) ?
C34 C33 H33 119.7 ?
C32 C33 H33 119.7 ?
C33 C34 C35 119.9(5) ?
C33 C34 H34 120.1 ?
C35 C34 H34 120.1 ?
C36 C35 C34 120.2(5) ?
C36 C35 H35 119.9 ?
C34 C35 H35 119.9 ?
C37 C36 C35 119.6(5) ?
C37 C36 H36 120.2 ?
C35 C36 H36 120.2 ?
C36 C37 C32 120.5(5) ?
C36 C37 H37 119.7 ?
C32 C37 H37 119.7 ?
C39 C38 C43 118.8(5) ?
C39 C38 P3 118.5(4) ?
C43 C38 P3 122.4(4) ?
C38 C39 C40 120.4(5) ?
C38 C39 H39 119.8 ?
C40 C39 H39 119.8 ?
C41 C40 C39 120.4(6) ?
C41 C40 H40 119.8 ?
C39 C40 H40 119.8 ?
C42 C41 C40 119.5(6) ?
C42 C41 H41 120.2 ?
C40 C41 H41 120.2 ?
C41 C42 C43 120.7(5) ?
C41 C42 H42 119.7 ?
C43 C42 H42 119.7 ?
C38 C43 C42 120.1(5) ?
C38 C43 H43 120.0 ?
C42 C43 H43 120.0 ?
C49 C44 C45 117.9(5) ?
C49 C44 P3 119.9(4) ?
C45 C44 P3 122.1(4) ?
C46 C45 C44 119.8(6) ?
C46 C45 H45 120.1 ?
C44 C45 H45 120.1 ?
C45 C46 C47 120.8(6) ?
C45 C46 H46 119.6 ?
C47 C46 H46 119.6 ?
C48 C47 C46 120.2(5) ?
C48 C47 H47 119.9 ?
C46 C47 H47 119.9 ?
C49 C48 C47 119.1(6) ?
C49 C48 H48 120.4 ?
C47 C48 H48 120.4 ?
C48 C49 C44 122.2(5) ?
C48 C49 H49 118.9 ?
C44 C49 H49 118.9 ?
C55 C50 C51 118.5(5) ?
C55 C50 P3 121.9(4) ?
C51 C50 P3 119.6(4) ?
C52 C51 C50 120.8(5) ?
C52 C51 H51 119.6 ?
C50 C51 H51 119.6 ?
C51 C52 C53 120.7(5) ?
C51 C52 H52 119.7 ?
C53 C52 H52 119.7 ?
C54 C53 C52 119.3(5) ?
C54 C53 H53 120.3 ?
C52 C53 H53 120.3 ?
C53 C54 C55 120.9(5) ?
C53 C54 H54 119.6 ?
C55 C54 H54 119.6 ?
C54 C55 C50 119.9(5) ?
C54 C55 H55 120.1 ?
C50 C55 H55 120.1 ?
C2 Fe C1 94.8(3) ?
C2 Fe C3 98.2(2) ?
C1 Fe C3 165.4(2) ?
C2 Fe C4 106.5(2) ?
C1 Fe C4 82.6(2) ?
C3 Fe C4 87.3(2) ?
C2 Fe P1 109.51(16) ?
C1 Fe P1 92.75(17) ?
C3 Fe P1 89.22(16) ?
C4 Fe P1 143.95(17) ?
C2 Fe Pt 154.45(16) ?
C1 Fe Pt 91.70(18) ?
C3 Fe Pt 73.70(16) ?
C4 Fe Pt 49.91(16) ?
P1 Fe Pt 94.81(4) ?
C4 N1 C5 121.1(4) yes
C19 P1 C25 99.2(2) ?
C19 P1 C13 101.1(2) ?
C25 P1 C13 105.7(2) ?
C19 P1 Fe 118.40(18) ?
C25 P1 Fe 111.74(15) ?
C13 P1 Fe 118.27(16) ?
C26 P2 C32 103.6(2) ?
C26 P2 C25 100.9(2) ?
C32 P2 C25 103.8(2) ?
C26 P2 Pt 122.38(16) ?
C32 P2 Pt 115.77(16) ?
C25 P2 Pt 107.91(16) ?
C38 P3 C44 101.9(2) ?
C38 P3 C50 102.1(2) ?
C44 P3 C50 105.2(2) ?
C38 P3 Pt 120.51(16) ?
C44 P3 Pt 111.37(18) ?
C50 P3 Pt 113.99(16) ?
C4 Pt P3 97.70(14) ?
C4 Pt P2 148.96(14) ?
P3 Pt P2 112.97(5) ?
C4 Pt Fe 50.45(14) ?
P3 Pt Fe 146.99(4) ?
P2 Pt Fe 98.51(4) ?
O5 S O4 119.0(2) ?
O5 S C6 108.1(2) ?
O4 S C6 108.8(2) ?
O5 S C5 108.6(2) ?
O4 S C5 105.6(2) ?
C6 S C5 106.0(2) ?

loop_
_geom_bond_atom_site_label_1
_geom_bond_atom_site_label_2
_geom_bond_distance
_geom_bond_publ_flag
C1 O1 1.133(6) ?
C1 Fe 1.778(5) yes
C2 O2 1.153(7) ?
C2 Fe 1.753(6) yes
C3 O3 1.143(6) ?
C3 Fe 1.792(5) yes
C4 N1 1.180(7) yes
C4 Pt 1.987(6) yes
C4 Fe 2.003(5) yes
C5 N1 1.471(7) ?
C5 S 1.785(5) ?
C5 H5A 0.9900 ?
C5 H5B 0.9900 ?
C6 C11 1.385(7) ?
C6 C7 1.386(8) ?
C6 S 1.744(5) ?
C7 C8 1.376(7) ?
C7 H7 0.9500 ?
C8 C9 1.388(8) ?
C8 H8 0.9500 ?
C9 C10 1.383(9) ?
C9 C12 1.493(8) ?
C10 C11 1.375(8) ?
C10 H10 0.9500 ?
C11 H11 0.9500 ?
C12 H12A 0.9800 ?
C12 H12B 0.9800 ?
C12 H12C 0.9800 ?
C13 C14 1.377(7) ?
C13 C18 1.378(7) ?
C13 P1 1.840(5) ?
C14 C15 1.390(7) ?
C14 H14 0.9500 ?
C15 C16 1.380(8) ?
C15 H15 0.9500 ?
C16 C17 1.371(8) ?
C16 H16 0.9500 ?
C17 C18 1.385(7) ?
C17 H17 0.9500 ?
C18 H18 0.9500 ?
C19 C20 1.370(8) ?
C19 C24 1.387(7) ?
C19 P1 1.822(5) ?
C20 C21 1.385(8) ?
C20 H20 0.9500 ?
C21 C22 1.366(10) ?
C21 H21 0.9500 ?
C22 C23 1.349(11) ?
C22 H22 0.9500 ?
C23 C24 1.375(8) ?
C23 H23 0.9500 ?
C24 H24 0.9500 ?
C25 P1 1.837(5) ?
C25 P2 1.839(5) ?
C25 H25A 0.9900 ?
C25 H25B 0.9900 ?
C26 C31 1.379(7) ?
C26 C27 1.392(7) ?
C26 P2 1.827(5) ?
C27 C28 1.382(8) ?
C27 H27 0.9500 ?
C28 C29 1.362(9) ?
C28 H28 0.9500 ?
C29 C30 1.366(9) ?
C29 H29 0.9500 ?
C30 C31 1.387(8) ?
C30 H30 0.9500 ?
C31 H31 0.9500 ?
C32 C37 1.383(7) ?
C32 C33 1.384(7) ?
C32 P2 1.830(5) ?
C33 C34 1.368(7) ?
C33 H33 0.9500 ?
C34 C35 1.383(8) ?
C34 H34 0.9500 ?
C35 C36 1.380(9) ?
C35 H35 0.9500 ?
C36 C37 1.380(8) ?
C36 H36 0.9500 ?
C37 H37 0.9500 ?
C38 C39 1.379(7) ?
C38 C43 1.392(7) ?
C38 P3 1.819(5) ?
C39 C40 1.389(8) ?
C39 H39 0.9500 ?
C40 C41 1.381(9) ?
C40 H40 0.9500 ?
C41 C42 1.362(9) ?
C41 H41 0.9500 ?
C42 C43 1.394(8) ?
C42 H42 0.9500 ?
C43 H43 0.9500 ?
C44 C49 1.381(8) ?
C44 C45 1.391(7) ?
C44 P3 1.828(5) ?
C45 C46 1.366(8) ?
C45 H45 0.9500 ?
C46 C47 1.372(9) ?
C46 H46 0.9500 ?
C47 C48 1.367(9) ?
C47 H47 0.9500 ?
C48 C49 1.360(7) ?
C48 H48 0.9500 ?
C49 H49 0.9500 ?
C50 C55 1.384(7) ?
C50 C51 1.385(7) ?
C50 P3 1.834(5) ?
C51 C52 1.357(7) ?
C51 H51 0.9500 ?
C52 C53 1.377(9) ?
C52 H52 0.9500 ?
C53 C54 1.356(9) ?
C53 H53 0.9500 ?
C54 C55 1.382(8) ?
C54 H54 0.9500 ?
C55 H55 0.9500 ?
Fe P1 2.2389(14) yes
Fe Pt 2.5555(9) yes
O4 S 1.432(4) ?
O5 S 1.424(4) ?
P2 Pt 2.3278(13) yes
P3 Pt 2.2680(13) yes
